data_2100238
loop_
_publ_author_name
'Moggach, Stephen A.'
'Allan, David R.'
'Morrison, Carole A.'
'Parsons, Simon'
'Sawyer, Lindsay'

_publ_section_title
;
 Effect of pressure on the crystal structure of
 <small>L</small>-serine-I and the crystal structure of
 <small>L</small>-serine-II at 5.4GPa
;
_journal_issue 1
_journal_name_full 'Acta Crystallographica Section B'
_journal_page_first 58
_journal_page_last 68
_journal_paper_doi 10.1107/S0108768104031787
_journal_volume 61
_journal_year 2005
_chemical_formula_moiety 'C3 H7 N1 O3'
_chemical_formula_sum 'C3 H7 N O3'
_chemical_formula_weight 105.09
_chemical_name_systematic L-Serine
_space_group_IT_number 19
_symmetry_cell_setting orthorhombic
_symmetry_space_group_name_Hall 'P 2ac 2ab'
_symmetry_space_group_name_H-M 'P 21 21 21'
_atom_sites_solution_hydrogens geom
_atom_sites_solution_primary direct
_audit_creation_method CRYSTALS_ver_12.24
_cell_angle_alpha 90
_cell_angle_beta 90
_cell_angle_gamma 90
_cell_formula_units_Z 4
_cell_length_a 8.4365(10)
_cell_length_b 8.9506(19)
_cell_length_c 5.5512(6)
_cell_measurement_reflns_used 270
_cell_measurement_temperature 293
_cell_measurement_theta_max 46
_cell_measurement_theta_min 9
_cell_volume 419.18(11)
_computing_cell_refinement 'SAINT (Siemens ,1995)'
_computing_data_collection 'SMART (Siemens, 1993)'
_computing_data_reduction 'SAINT (Siemens ,1995)'
_computing_molecular_graphics 'CAMERON (Watkin et al 1996)'
_computing_publication_material 'CRYSTALS (Betteridge et al 2003)'
_computing_structure_refinement 'CRYSTALS (Betteridge et al 2003)'
_computing_structure_solution 'USER DEFINED STRUCTURE SOLUTION'
_diffrn_ambient_temperature 293
_diffrn_measured_fraction_theta_full 0.430
_diffrn_measured_fraction_theta_max 0.368
_diffrn_measurement_device_type 'Bruker SMART'
_diffrn_measurement_method \w
_diffrn_radiation_monochromator graphite
_diffrn_radiation_type 'Mo K\a'
_diffrn_radiation_wavelength 0.71073
_diffrn_reflns_av_R_equivalents 0.127
_diffrn_reflns_limit_h_max 9
_diffrn_reflns_limit_h_min -9
_diffrn_reflns_limit_k_max 3
_diffrn_reflns_limit_k_min -3
_diffrn_reflns_limit_l_max 6
_diffrn_reflns_limit_l_min -6
_diffrn_reflns_number 1006
_diffrn_reflns_theta_full 17.460
_diffrn_reflns_theta_max 23.280
_diffrn_reflns_theta_min 4.320
_diffrn_standards_number 0
_exptl_absorpt_coefficient_mu 0.149
_exptl_absorpt_correction_T_max 1.00
_exptl_absorpt_correction_T_min 0.551719
_exptl_absorpt_correction_type multi-scan
_exptl_absorpt_process_details 'SADABS (Siemens, 1996)'
_exptl_crystal_colour colourless
_exptl_crystal_density_diffrn 1.665
_exptl_crystal_description block
_exptl_crystal_F_000 224
_exptl_crystal_size_max 0.20
_exptl_crystal_size_mid 0.10
_exptl_crystal_size_min 0.10
_refine_diff_density_max 0.37
_refine_diff_density_min -0.27
_refine_ls_extinction_coef 3E1(2)
_refine_ls_extinction_method 'Larson 1970 Crystallographic Computing eq 22'
_refine_ls_goodness_of_fit_ref 1.1438
_refine_ls_hydrogen_treatment mixed
_refine_ls_matrix_type full
_refine_ls_number_parameters 33
_refine_ls_number_reflns 135
_refine_ls_number_restraints 28
_refine_ls_R_factor_all 0.1063
_refine_ls_R_factor_gt 0.0733
_refine_ls_shift/su_max 0.000008
_refine_ls_structure_factor_coef Fsqd
_refine_ls_weighting_details
;
 p=P(6)*max(Fo^2^,0) + (1-P(6))Fc^2^
 Method = SHELXL 97 (Sheldrick, 1997)
 W = 1. / [Sigma^2^(F^2^)+(P(1)p)^2^+P(2)p+P(4)+P(5)Sin(theta) ]
 P(i) are:
 0.291E-01 2.72 0.00 0.00 0.00 0.333
;
_refine_ls_weighting_scheme calc
_refine_ls_wR_factor_all 0.1641
_refine_ls_wR_factor_gt 0.1494
_refine_ls_wR_factor_ref 0.1641
_reflns_number_gt 100
_reflns_number_total 146
_reflns_threshold_expression I>2\s(I)
_cod_data_source_file ws5017.cif
_cod_data_source_block ser114
_cod_depositor_comments
;
The following automatic conversions were performed:
'_symmetry_cell_setting' value 'Orthorhombic' changed to 'orthorhombic'
according to '/home/saulius/struct/CIF-dictionaries/cif_core.dic'
dictionary named 'cif_core.dic' version 2.4.1 from 2010-06-29.

Automatic conversion script
Id: cif_fix_enum 1527 2010-12-29 10:47:43Z saulius 

The following automatic conversions were performed:

'_symmetry_cell_setting' value 'Orthorhombic' changed to
'orthorhombic' according to
/home/saulius/struct/CIF-dictionaries/cif_core.dic dictionary named
'cif_core.dic' version 2.4.1 from 2010-06-29.

Automatic conversion script
Id: cif_fix_values 1715 2011-07-08 13:25:40Z adriana 
;
_cod_original_sg_symbol_H-M 'P 21 21 21 '
_cod_original_formula_sum 'C3 H7 N1 O3'
_cod_database_code 2100238
_cod_database_fobs_code 2100238

loop_
_symmetry_equiv_pos_as_xyz
x,y,z
x+1/2,-y+1/2,-z
-x,y+1/2,-z+1/2
-x+1/2,-y,z+1/2

loop_
_atom_site_label
_atom_site_fract_x
_atom_site_fract_y
_atom_site_fract_z
_atom_site_U_iso_or_equiv
_atom_site_adp_type
_atom_site_occupancy
_atom_site_disorder_assembly
_atom_site_disorder_group
_atom_site_type_symbol
C1 0.1103(13) 0.196(3) -0.1428(13) 0.033(2) Uiso 1.0000 . . C
C2 0.0759(10) 0.246(2) 0.1144(14) 0.033(2) Uiso 1.0000 . . C
C3 0.0724(10) 0.414(2) 0.135(2) 0.034(2) Uiso 1.0000 . . C
N1 0.1967(11) 0.184(3) 0.2815(17) 0.033(2) Uiso 1.0000 . . N
O1 0.2262(11) 0.115(2) -0.1787(15) 0.034(2) Uiso 1.0000 . . O
O2 0.0192(10) 0.245(3) -0.3007(15) 0.034(2) Uiso 1.0000 . . O
O3 0.2244(10) 0.476(2) 0.0760(18) 0.036(2) Uiso 1.0000 . . O
H7 0.279(10) 0.48(2) 0.211(9) 0.0433 Uiso 1.0000 . . H
H1 -0.0302 0.2067 0.1626 0.0389 Uiso 1.0000 . . H
H2 0.0437 0.4431 0.3030 0.0402 Uiso 1.0000 . . H
H3 -0.0087 0.4550 0.0204 0.0402 Uiso 1.0000 . . H
H6 0.1984 0.0841 0.2689 0.0388 Uiso 1.0000 . . H
H4 0.2928 0.2212 0.2432 0.0388 Uiso 1.0000 . . H
H5 0.1724 0.2103 0.4338 0.0388 Uiso 1.0000 . . H

loop_
_atom_type_symbol
_atom_type_scat_dispersion_real
_atom_type_scat_dispersion_imag
_atom_type_scat_source
C 0.0033 0.0016 'International Tables Vol C 4.2.6.8 and 6.1.1.4'
H 0.0000 0.0000 'International Tables Vol C 4.2.6.8 and 6.1.1.4'
N 0.0061 0.0033 'International Tables Vol C 4.2.6.8 and 6.1.1.4'
O 0.0106 0.0060 'International Tables Vol C 4.2.6.8 and 6.1.1.4'

loop_
_geom_angle_atom_site_label_1
_geom_angle_atom_site_label_2
_geom_angle_atom_site_label_3
_geom_angle
_geom_angle_publ_flag
C2 C1 O1 118.4(6) yes
C2 C1 O2 116.0(6) yes
O1 C1 O2 125.7(6) yes
C1 C2 C3 111.5(8) yes
C1 C2 N1 110.1(6) yes
C3 C2 N1 109.8(8) yes
C1 C2 H1 108.565 no
C3 C2 H1 108.240 no
N1 C2 H1 108.482 no
C2 C3 O3 110.6(8) yes
C2 C3 H2 109.452 no
O3 C3 H2 109.102 no
C2 C3 H3 109.306 no
O3 C3 H3 108.932 no
H2 C3 H3 109.385 no
C2 N1 H6 109.552 no
C2 N1 H4 109.379 no
H6 N1 H4 109.604 no
C2 N1 H5 109.405 no
H6 N1 H5 109.725 no
H4 N1 H5 109.162 no
C3 O3 H7 106.1(9) no

loop_
_geom_bond_atom_site_label_1
_geom_bond_atom_site_label_2
_geom_bond_site_symmetry_1
_geom_bond_site_symmetry_2
_geom_bond_distance
_geom_bond_publ_flag
C1 C2 . . 1.525(8) yes
C1 O1 . . 1.235(8) yes
C1 O2 . . 1.246(8) yes
C2 C3 . . 1.510(9) yes
C2 N1 . . 1.485(8) yes
C2 H1 . . 0.998 no
C3 O3 . . 1.436(8) yes
C3 H2 . . 0.999 no
C3 H3 . . 1.002 no
N1 H6 . . 0.896 no
N1 H4 . . 0.902 no
N1 H5 . . 0.901 no
O3 H7 . . 0.881(9) no

loop_
_cod_related_entry_id
_cod_related_entry_database
_cod_related_entry_code
1 ChemSpider 5736
